data_4334396
loop_
_publ_author_name
'Julia R. Khusnutdinova'
'Jia Luo'
'Nigam P. Rath'
'Liviu M. Mirica'

_publ_section_title
;
 Late First-Row Transition Metal Complexes of a Tetradentate Pyridinophane
 Ligand: Electronic Properties and Reactivity Implications
;
_journal_name_full 'Inorganic Chemistry'
_journal_page_first 3920
_journal_page_last 3932
_journal_paper_doi 10.1021/ic400260z
_journal_volume 52
_journal_year 2013
_chemical_formula_moiety 'C26 H38 N6 Ni, 2(C F3 O3 S)'
_chemical_formula_sum 'C28 H38 F6 N6 Ni O6 S2'
_chemical_formula_weight 791.47
_chemical_name_systematic
; 
 ? 
;
_space_group_IT_number 14
_symmetry_cell_setting monoclinic
_symmetry_space_group_name_Hall '-P 2yn'
_symmetry_space_group_name_H-M 'P 1 21/n 1'
_atom_sites_solution_hydrogens geom
_atom_sites_solution_primary direct
_atom_sites_solution_secondary difmap
_audit_creation_method SHELXL-97
_cell_angle_alpha 90.00
_cell_angle_beta 94.673(5)
_cell_angle_gamma 90.00
_cell_formula_units_Z 4
_cell_length_a 11.1837(10)
_cell_length_b 16.2687(13)
_cell_length_c 18.7857(17)
_cell_measurement_reflns_used 9319
_cell_measurement_temperature 100(2)
_cell_measurement_theta_max 35.50
_cell_measurement_theta_min 2.51
_cell_volume 3406.6(5)
_computing_cell_refinement 'Bruker SAINT'
_computing_data_collection 'Bruker APEX2'
_computing_data_reduction 'Bruker SAINT'
_computing_molecular_graphics 'Bruker SHELXTL'
_computing_publication_material 'Bruker SHELXTL'
_computing_structure_refinement 'SHELXL-97 (Sheldrick, 2008)'
_computing_structure_solution 'SHELXS-97 (Sheldrick, 2008)'
_diffrn_ambient_temperature 100(2)
_diffrn_measured_fraction_theta_full 0.980
_diffrn_measured_fraction_theta_max 0.980
_diffrn_measurement_device_type 'Bruker APEX-II CCD'
_diffrn_measurement_method '\f and \w scans'
_diffrn_radiation_monochromator graphite
_diffrn_radiation_source 'fine-focus sealed tube'
_diffrn_radiation_type MoK\a
_diffrn_radiation_wavelength 0.71073
_diffrn_reflns_av_R_equivalents 0.0666
_diffrn_reflns_av_sigmaI/netI 0.0319
_diffrn_reflns_limit_h_max 14
_diffrn_reflns_limit_h_min -14
_diffrn_reflns_limit_k_max 21
_diffrn_reflns_limit_k_min -21
_diffrn_reflns_limit_l_max 24
_diffrn_reflns_limit_l_min -24
_diffrn_reflns_number 91735
_diffrn_reflns_theta_full 27.50
_diffrn_reflns_theta_max 27.50
_diffrn_reflns_theta_min 1.66
_exptl_absorpt_coefficient_mu 0.775
_exptl_absorpt_correction_T_max 0.8443
_exptl_absorpt_correction_T_min 0.7150
_exptl_absorpt_correction_type multi-scan
_exptl_absorpt_process_details 'sadabs v2008/1'
_exptl_crystal_colour purple
_exptl_crystal_density_diffrn 1.543
_exptl_crystal_density_meas ?
_exptl_crystal_description irregular
_exptl_crystal_F_000 1640
_exptl_crystal_size_max 0.46
_exptl_crystal_size_mid 0.39
_exptl_crystal_size_min 0.23
_refine_diff_density_max 0.732
_refine_diff_density_min -0.763
_refine_diff_density_rms 0.098
_refine_ls_extinction_method none
_refine_ls_goodness_of_fit_ref 1.029
_refine_ls_hydrogen_treatment constr
_refine_ls_matrix_type full
_refine_ls_number_parameters 450
_refine_ls_number_reflns 7674
_refine_ls_number_restraints 0
_refine_ls_restrained_S_all 1.029
_refine_ls_R_factor_all 0.0487
_refine_ls_R_factor_gt 0.0387
_refine_ls_shift/su_max 0.001
_refine_ls_shift/su_mean 0.000
_refine_ls_structure_factor_coef Fsqd
_refine_ls_weighting_details 'calc w=1/[\s^2^(Fo^2^)+(0.0566P)^2^+4.3284P] where P=(Fo^2^+2Fc^2^)/3'
_refine_ls_weighting_scheme calc
_refine_ls_wR_factor_gt 0.1037
_refine_ls_wR_factor_ref 0.1110
_reflns_number_gt 6472
_reflns_number_total 7674
_reflns_threshold_expression >2sigma(I)
_cod_data_source_file ic400260z_si_002_07.cif
_cod_data_source_block l28109
_cod_depositor_comments
;
The following automatic conversions were performed:

'_exptl_crystal_density_meas' value 'no' was changed to '?' - the
value is perceived as not measured.

Automatic conversion script
Id: cif_fix_values 3008 2015-01-20 13:52:24Z robertas 
;
_cod_database_code 4334396

loop_
_symmetry_equiv_pos_as_xyz
'x, y, z'
'-x+1/2, y+1/2, -z+1/2'
'-x, -y, -z'
'x-1/2, -y-1/2, z-1/2'

loop_
_atom_site_label
_atom_site_type_symbol
_atom_site_fract_x
_atom_site_fract_y
_atom_site_fract_z
_atom_site_U_iso_or_equiv
_atom_site_adp_type
_atom_site_occupancy
_atom_site_symmetry_multiplicity
_atom_site_calc_flag
_atom_site_refinement_flags
Ni1 Ni 0.24133(2) 0.766952(17) 0.088143(13) 0.01253(8) Uani 1 1 d .
S1 S 0.27517(4) 0.33015(3) 0.06676(3) 0.01637(12) Uani 1 1 d .
S2 S 0.75054(7) 0.98269(5) 0.14313(4) 0.03872(18) Uani 1 1 d .
F1 F 0.22640(16) 0.29114(15) -0.06687(9) 0.0506(5) Uani 1 1 d .
F2 F 0.41358(13) 0.28602(10) -0.03283(8) 0.0291(3) Uani 1 1 d .
F3 F 0.3268(2) 0.40281(12) -0.05041(10) 0.0509(5) Uani 1 1 d .
F4 F 0.87005(17) 0.84475(12) 0.14597(11) 0.0452(4) Uani 1 1 d .
F5 F 0.7179(2) 0.84202(17) 0.20833(17) 0.0753(8) Uani 1 1 d .
F6 F 0.87659(15) 0.90647(11) 0.24663(9) 0.0381(4) Uani 1 1 d .
O1 O 0.16760(15) 0.37906(12) 0.06349(9) 0.0280(4) Uani 1 1 d .
O2 O 0.25963(17) 0.24457(12) 0.08354(10) 0.0273(4) Uani 1 1 d .
O3 O 0.37814(15) 0.36788(11) 0.10377(9) 0.0246(4) Uani 1 1 d .
O4 O 0.6979(3) 1.0280(2) 0.19742(17) 0.0708(9) Uani 1 1 d .
O5 O 0.6656(3) 0.9518(2) 0.08904(18) 0.0863(13) Uani 1 1 d .
O6 O 0.8572(3) 1.01865(18) 0.12180(16) 0.0650(8) Uani 1 1 d .
N1 N 0.12998(16) 0.72088(11) 0.15426(9) 0.0147(3) Uani 1 1 d .
N2 N 0.36986(15) 0.69480(11) 0.13236(9) 0.0138(3) Uani 1 1 d .
N3 N 0.18626(15) 0.64748(12) 0.03391(9) 0.0147(3) Uani 1 1 d .
N4 N 0.30390(15) 0.83828(11) 0.18754(9) 0.0142(3) Uani 1 1 d .
N5 N 0.35560(16) 0.81902(12) 0.02213(9) 0.0170(4) Uani 1 1 d .
N6 N 0.10355(17) 0.83732(12) 0.04033(10) 0.0182(4) Uani 1 1 d .
C1 C 0.05870(18) 0.64083(14) 0.05226(11) 0.0170(4) Uani 1 1 d .
H1A H 0.0309 0.5833 0.0457 0.020 Uiso 1 1 calc R
H1B H 0.0071 0.6762 0.0197 0.020 Uiso 1 1 calc R
C2 C 0.04742(18) 0.66682(14) 0.12852(11) 0.0151(4) Uani 1 1 d .
C3 C -0.03840(18) 0.63774(14) 0.17137(12) 0.0171(4) Uani 1 1 d .
H3 H -0.0956 0.5979 0.1539 0.020 Uiso 1 1 calc R
C4 C -0.03885(19) 0.66803(15) 0.24027(12) 0.0190(4) Uani 1 1 d .
H4 H -0.0997 0.6513 0.2696 0.023 Uiso 1 1 calc R
C5 C 0.04929(19) 0.72273(14) 0.26660(11) 0.0180(4) Uani 1 1 d .
H5 H 0.0504 0.7433 0.3140 0.022 Uiso 1 1 calc R
C6 C 0.13599(19) 0.74658(14) 0.22164(11) 0.0151(4) Uani 1 1 d .
C7 C 0.24676(19) 0.79460(14) 0.24648(11) 0.0166(4) Uani 1 1 d .
H7A H 0.2254 0.8356 0.2822 0.020 Uiso 1 1 calc R
H7B H 0.3062 0.7565 0.2705 0.020 Uiso 1 1 calc R
C8 C 0.43484(18) 0.81821(14) 0.19394(11) 0.0165(4) Uani 1 1 d .
H8A H 0.4698 0.8318 0.2426 0.020 Uiso 1 1 calc R
H8B H 0.4764 0.8516 0.1594 0.020 Uiso 1 1 calc R
C9 C 0.45304(19) 0.72791(14) 0.17924(11) 0.0157(4) Uani 1 1 d .
C10 C 0.54311(19) 0.67955(15) 0.21183(12) 0.0201(4) Uani 1 1 d .
H10 H 0.6018 0.7027 0.2454 0.024 Uiso 1 1 calc R
C11 C 0.5464(2) 0.59709(15) 0.19491(12) 0.0216(5) Uani 1 1 d .
H11 H 0.6098 0.5636 0.2153 0.026 Uiso 1 1 calc R
C12 C 0.4572(2) 0.56295(15) 0.14809(12) 0.0189(4) Uani 1 1 d .
H12 H 0.4575 0.5060 0.1369 0.023 Uiso 1 1 calc R
C13 C 0.36802(19) 0.61442(14) 0.11834(11) 0.0157(4) Uani 1 1 d .
C14 C 0.25705(19) 0.58275(14) 0.07581(11) 0.0171(4) Uani 1 1 d .
H14A H 0.2813 0.5400 0.0423 0.021 Uiso 1 1 calc R
H14B H 0.2044 0.5563 0.1090 0.021 Uiso 1 1 calc R
C15 C 0.19662(19) 0.63639(14) -0.04617(11) 0.0173(4) Uani 1 1 d .
C16 C 0.3299(2) 0.63068(16) -0.05931(12) 0.0214(5) Uani 1 1 d .
H16A H 0.3738 0.6758 -0.0344 0.032 Uiso 1 1 calc R
H16B H 0.3389 0.6346 -0.1107 0.032 Uiso 1 1 calc R
H16C H 0.3623 0.5780 -0.0412 0.032 Uiso 1 1 calc R
C17 C 0.1310(2) 0.55841(15) -0.07463(12) 0.0210(4) Uani 1 1 d .
H17A H 0.1561 0.5115 -0.0442 0.031 Uiso 1 1 calc R
H17B H 0.1510 0.5477 -0.1236 0.031 Uiso 1 1 calc R
H17C H 0.0442 0.5663 -0.0742 0.031 Uiso 1 1 calc R
C18 C 0.1425(2) 0.71048(15) -0.08706(11) 0.0211(4) Uani 1 1 d .
H18A H 0.0580 0.7162 -0.0777 0.032 Uiso 1 1 calc R
H18B H 0.1485 0.7025 -0.1384 0.032 Uiso 1 1 calc R
H18C H 0.1863 0.7603 -0.0714 0.032 Uiso 1 1 calc R
C19 C 0.28255(19) 0.93060(14) 0.19229(11) 0.0170(4) Uani 1 1 d .
C20 C 0.1485(2) 0.94585(15) 0.19749(12) 0.0205(4) Uani 1 1 d .
H20A H 0.1023 0.9156 0.1594 0.031 Uiso 1 1 calc R
H20B H 0.1317 1.0048 0.1923 0.031 Uiso 1 1 calc R
H20C H 0.1257 0.9269 0.2440 0.031 Uiso 1 1 calc R
C21 C 0.3543(2) 0.96940(15) 0.25701(12) 0.0219(5) Uani 1 1 d .
H21A H 0.3380 0.9394 0.3004 0.033 Uiso 1 1 calc R
H21B H 0.3304 1.0270 0.2615 0.033 Uiso 1 1 calc R
H21C H 0.4402 0.9665 0.2504 0.033 Uiso 1 1 calc R
C22 C 0.3192(2) 0.97230(14) 0.12465(12) 0.0196(4) Uani 1 1 d .
H22A H 0.4034 0.9598 0.1184 0.029 Uiso 1 1 calc R
H22B H 0.3091 1.0319 0.1288 0.029 Uiso 1 1 calc R
H22C H 0.2687 0.9520 0.0833 0.029 Uiso 1 1 calc R
C23 C 0.42518(19) 0.84814(14) -0.01053(11) 0.0160(4) Uani 1 1 d .
C24 C 0.5151(2) 0.88550(15) -0.05197(12) 0.0217(5) Uani 1 1 d .
H24A H 0.5681 0.9205 -0.0208 0.032 Uiso 1 1 calc R
H24B H 0.4753 0.9189 -0.0903 0.032 Uiso 1 1 calc R
H24C H 0.5625 0.8423 -0.0727 0.032 Uiso 1 1 calc R
C25 C 0.0236(2) 0.86827(15) 0.00992(12) 0.0202(4) Uani 1 1 d .
C26 C -0.0776(2) 0.90688(17) -0.02983(15) 0.0310(6) Uani 1 1 d .
H26A H -0.0490 0.9409 -0.0680 0.047 Uiso 1 1 calc R
H26B H -0.1207 0.9414 0.0024 0.047 Uiso 1 1 calc R
H26C H -0.1318 0.8644 -0.0508 0.047 Uiso 1 1 calc R
C27 C 0.3126(2) 0.32733(17) -0.02557(12) 0.0261(5) Uani 1 1 d .
C28 C 0.8048(2) 0.88964(19) 0.18843(16) 0.0327(6) Uani 1 1 d .

loop_
_atom_site_aniso_label
_atom_site_aniso_U_11
_atom_site_aniso_U_22
_atom_site_aniso_U_33
_atom_site_aniso_U_23
_atom_site_aniso_U_13
_atom_site_aniso_U_12
Ni1 0.01269(13) 0.01305(15) 0.01184(13) 0.00085(9) 0.00085(9) -0.00149(9)
S1 0.0158(2) 0.0190(3) 0.0143(2) -0.00233(18) 0.00081(18) -0.00044(19)
S2 0.0373(4) 0.0341(4) 0.0421(4) -0.0164(3) -0.0125(3) 0.0171(3)
F1 0.0383(9) 0.0875(16) 0.0234(8) -0.0232(9) -0.0130(7) 0.0206(9)
F2 0.0286(7) 0.0367(9) 0.0230(7) 0.0021(6) 0.0078(6) 0.0166(6)
F3 0.0779(14) 0.0420(11) 0.0374(9) 0.0220(8) 0.0327(9) 0.0322(10)
F4 0.0482(10) 0.0349(10) 0.0524(11) -0.0122(8) 0.0029(8) 0.0134(8)
F5 0.0414(11) 0.0673(17) 0.119(2) 0.0051(15) 0.0183(12) -0.0267(11)
F6 0.0389(9) 0.0419(10) 0.0327(8) 0.0002(7) -0.0015(7) 0.0006(7)
O1 0.0219(8) 0.0368(11) 0.0254(8) -0.0059(7) 0.0025(6) 0.0090(7)
O2 0.0327(9) 0.0214(9) 0.0283(9) -0.0017(7) 0.0062(7) -0.0063(7)
O3 0.0224(8) 0.0272(10) 0.0234(8) -0.0037(7) -0.0024(6) -0.0063(7)
O4 0.0563(15) 0.073(2) 0.0806(19) -0.0435(16) -0.0113(14) 0.0390(15)
O5 0.095(2) 0.068(2) 0.085(2) -0.0395(17) -0.0645(19) 0.0397(18)
O6 0.085(2) 0.0442(16) 0.0660(17) 0.0235(13) 0.0087(15) 0.0081(14)
N1 0.0149(8) 0.0144(9) 0.0148(8) 0.0001(6) 0.0010(6) -0.0030(6)
N2 0.0151(8) 0.0132(9) 0.0133(8) 0.0016(6) 0.0016(6) -0.0026(7)
N3 0.0154(8) 0.0151(9) 0.0136(8) 0.0001(6) 0.0003(6) -0.0009(7)
N4 0.0147(8) 0.0142(9) 0.0139(8) 0.0000(6) 0.0021(6) -0.0039(7)
N5 0.0194(8) 0.0154(9) 0.0162(8) 0.0004(7) 0.0014(7) 0.0006(7)
N6 0.0188(8) 0.0172(10) 0.0187(9) -0.0002(7) 0.0013(7) 0.0012(7)
C1 0.0160(9) 0.0182(11) 0.0167(9) -0.0021(8) 0.0006(7) -0.0030(8)
C2 0.0142(9) 0.0145(11) 0.0162(9) 0.0012(7) -0.0009(7) -0.0006(8)
C3 0.0133(9) 0.0163(11) 0.0214(10) 0.0019(8) 0.0005(7) -0.0034(8)
C4 0.0170(9) 0.0199(12) 0.0205(10) 0.0046(8) 0.0042(8) -0.0023(8)
C5 0.0185(10) 0.0192(12) 0.0164(9) 0.0014(8) 0.0022(8) -0.0034(8)
C6 0.0160(9) 0.0144(11) 0.0149(9) 0.0012(7) 0.0005(7) -0.0017(8)
C7 0.0189(9) 0.0191(11) 0.0120(9) 0.0015(8) 0.0013(7) -0.0055(8)
C8 0.0154(9) 0.0178(11) 0.0160(9) -0.0006(8) -0.0002(7) -0.0041(8)
C9 0.0159(9) 0.0173(11) 0.0138(9) 0.0010(8) 0.0005(7) -0.0028(8)
C10 0.0178(10) 0.0241(12) 0.0176(10) 0.0034(8) -0.0028(8) -0.0018(9)
C11 0.0209(10) 0.0217(12) 0.0216(10) 0.0063(9) -0.0019(8) 0.0018(9)
C12 0.0218(10) 0.0145(11) 0.0202(10) 0.0034(8) 0.0009(8) 0.0008(8)
C13 0.0184(9) 0.0161(11) 0.0127(9) 0.0020(7) 0.0027(7) -0.0018(8)
C14 0.0182(9) 0.0140(11) 0.0186(9) 0.0001(8) -0.0013(7) -0.0013(8)
C15 0.0202(10) 0.0183(11) 0.0133(9) -0.0028(8) 0.0000(7) -0.0014(8)
C16 0.0218(10) 0.0233(13) 0.0196(10) -0.0041(9) 0.0048(8) -0.0028(9)
C17 0.0223(10) 0.0194(12) 0.0208(10) -0.0069(9) -0.0010(8) -0.0024(9)
C18 0.0269(11) 0.0220(12) 0.0142(9) -0.0010(8) -0.0005(8) 0.0007(9)
C19 0.0199(10) 0.0158(11) 0.0155(9) -0.0017(8) 0.0029(7) -0.0038(8)
C20 0.0214(10) 0.0185(12) 0.0222(10) -0.0029(8) 0.0058(8) 0.0006(9)
C21 0.0261(11) 0.0190(12) 0.0205(10) -0.0046(8) 0.0010(8) -0.0065(9)
C22 0.0240(10) 0.0141(11) 0.0214(10) 0.0015(8) 0.0058(8) -0.0013(8)
C23 0.0190(9) 0.0130(10) 0.0161(9) 0.0004(8) 0.0007(8) 0.0014(8)
C24 0.0224(10) 0.0209(12) 0.0225(10) 0.0041(9) 0.0073(8) -0.0018(9)
C25 0.0225(11) 0.0163(11) 0.0217(10) -0.0016(8) 0.0011(8) -0.0034(9)
C26 0.0284(12) 0.0238(14) 0.0388(14) 0.0018(11) -0.0108(10) 0.0038(10)
C27 0.0279(12) 0.0324(14) 0.0179(10) 0.0026(9) 0.0010(9) 0.0146(10)
C28 0.0218(11) 0.0306(15) 0.0457(15) -0.0076(12) 0.0033(10) -0.0064(10)

loop_
_atom_type_symbol
_atom_type_description
_atom_type_scat_dispersion_real
_atom_type_scat_dispersion_imag
_atom_type_scat_source
C C 0.0033 0.0016 'International Tables Vol C Tables 4.2.6.8 and 6.1.1.4'
H H 0.0000 0.0000 'International Tables Vol C Tables 4.2.6.8 and 6.1.1.4'
N N 0.0061 0.0033 'International Tables Vol C Tables 4.2.6.8 and 6.1.1.4'
O O 0.0106 0.0060 'International Tables Vol C Tables 4.2.6.8 and 6.1.1.4'
F F 0.0171 0.0103 'International Tables Vol C Tables 4.2.6.8 and 6.1.1.4'
S S 0.1246 0.1234 'International Tables Vol C Tables 4.2.6.8 and 6.1.1.4'
Ni Ni 0.3393 1.1124 'International Tables Vol C Tables 4.2.6.8 and 6.1.1.4'

loop_
_geom_angle_atom_site_label_1
_geom_angle_atom_site_label_2
_geom_angle_atom_site_label_3
_geom_angle
N1 Ni1 N2 89.12(7)
N1 Ni1 N5 177.61(8)
N2 Ni1 N5 91.82(7)
N1 Ni1 N6 89.86(7)
N2 Ni1 N6 177.40(8)
N5 Ni1 N6 89.29(7)
N1 Ni1 N3 78.13(7)
N2 Ni1 N3 80.87(7)
N5 Ni1 N3 104.19(7)
N6 Ni1 N3 96.58(7)
N1 Ni1 N4 81.03(7)
N2 Ni1 N4 78.06(7)
N5 Ni1 N4 97.01(7)
N6 Ni1 N4 104.14(7)
N3 Ni1 N4 150.43(7)
O3 S1 O1 114.80(11)
O3 S1 O2 114.45(11)
O1 S1 O2 115.35(12)
O3 S1 C27 103.60(11)
O1 S1 C27 103.29(11)
O2 S1 C27 103.04(12)
O6 S2 O4 113.3(2)
O6 S2 O5 118.2(2)
O4 S2 O5 113.7(2)
O6 S2 C28 102.70(14)
O4 S2 C28 103.76(18)
O5 S2 C28 102.62(17)
C6 N1 C2 122.08(18)
C6 N1 Ni1 119.57(14)
C2 N1 Ni1 118.30(14)
C13 N2 C9 121.48(19)
C13 N2 Ni1 119.89(14)
C9 N2 Ni1 118.51(15)
C1 N3 C14 107.46(16)
C1 N3 C15 111.58(16)
C14 N3 C15 110.74(16)
C1 N3 Ni1 100.85(12)
C14 N3 Ni1 104.75(12)
C15 N3 Ni1 120.40(13)
C8 N4 C7 108.07(16)
C8 N4 C19 111.55(16)
C7 N4 C19 110.18(16)
C8 N4 Ni1 100.92(12)
C7 N4 Ni1 104.15(12)
C19 N4 Ni1 120.98(13)
C23 N5 Ni1 175.07(18)
C25 N6 Ni1 172.27(19)
N3 C1 C2 110.67(16)
N3 C1 H1A 109.5
C2 C1 H1A 109.5
N3 C1 H1B 109.5
C2 C1 H1B 109.5
H1A C1 H1B 108.1
N1 C2 C3 120.34(19)
N1 C2 C1 114.78(18)
C3 C2 C1 124.87(19)
C2 C3 C4 118.5(2)
C2 C3 H3 120.8
C4 C3 H3 120.8
C3 C4 C5 120.27(19)
C3 C4 H4 119.9
C5 C4 H4 119.9
C4 C5 C6 118.2(2)
C4 C5 H5 120.9
C6 C5 H5 120.9
N1 C6 C5 120.42(19)
N1 C6 C7 115.75(18)
C5 C6 C7 123.55(19)
N4 C7 C6 113.94(16)
N4 C7 H7A 108.8
C6 C7 H7A 108.8
N4 C7 H7B 108.8
C6 C7 H7B 108.8
H7A C7 H7B 107.7
N4 C8 C9 110.06(17)
N4 C8 H8A 109.6
C9 C8 H8A 109.6
N4 C8 H8B 109.6
C9 C8 H8B 109.6
H8A C8 H8B 108.2
N2 C9 C10 120.3(2)
N2 C9 C8 114.45(18)
C10 C9 C8 125.22(19)
C11 C10 C9 118.9(2)
C11 C10 H10 120.5
C9 C10 H10 120.5
C10 C11 C12 120.2(2)
C10 C11 H11 119.9
C12 C11 H11 119.9
C13 C12 C11 118.0(2)
C13 C12 H12 121.0
C11 C12 H12 121.0
N2 C13 C12 120.9(2)
N2 C13 C14 115.95(19)
C12 C13 C14 122.7(2)
N3 C14 C13 114.43(18)
N3 C14 H14A 108.7
C13 C14 H14A 108.7
N3 C14 H14B 108.7
C13 C14 H14B 108.7
H14A C14 H14B 107.6
C18 C15 N3 110.06(17)
C18 C15 C16 108.51(19)
N3 C15 C16 108.55(17)
C18 C15 C17 108.51(18)
N3 C15 C17 111.52(17)
C16 C15 C17 109.65(18)
C15 C16 H16A 109.5
C15 C16 H16B 109.5
H16A C16 H16B 109.5
C15 C16 H16C 109.5
H16A C16 H16C 109.5
H16B C16 H16C 109.5
C15 C17 H17A 109.5
C15 C17 H17B 109.5
H17A C17 H17B 109.5
C15 C17 H17C 109.5
H17A C17 H17C 109.5
H17B C17 H17C 109.5
C15 C18 H18A 109.5
C15 C18 H18B 109.5
H18A C18 H18B 109.5
C15 C18 H18C 109.5
H18A C18 H18C 109.5
H18B C18 H18C 109.5
N4 C19 C22 109.59(17)
N4 C19 C20 108.81(17)
C22 C19 C20 108.18(18)
N4 C19 C21 112.15(18)
C22 C19 C21 108.54(18)
C20 C19 C21 109.50(18)
C19 C20 H20A 109.5
C19 C20 H20B 109.5
H20A C20 H20B 109.5
C19 C20 H20C 109.5
H20A C20 H20C 109.5
H20B C20 H20C 109.5
C19 C21 H21A 109.5
C19 C21 H21B 109.5
H21A C21 H21B 109.5
C19 C21 H21C 109.5
H21A C21 H21C 109.5
H21B C21 H21C 109.5
C19 C22 H22A 109.5
C19 C22 H22B 109.5
H22A C22 H22B 109.5
C19 C22 H22C 109.5
H22A C22 H22C 109.5
H22B C22 H22C 109.5
N5 C23 C24 179.6(2)
C23 C24 H24A 109.5
C23 C24 H24B 109.5
H24A C24 H24B 109.5
C23 C24 H24C 109.5
H24A C24 H24C 109.5
H24B C24 H24C 109.5
N6 C25 C26 179.0(3)
C25 C26 H26A 109.5
C25 C26 H26B 109.5
H26A C26 H26B 109.5
C25 C26 H26C 109.5
H26A C26 H26C 109.5
H26B C26 H26C 109.5
F1 C27 F3 107.9(2)
F1 C27 F2 107.4(2)
F3 C27 F2 107.7(2)
F1 C27 S1 110.90(18)
F3 C27 S1 110.83(18)
F2 C27 S1 111.96(16)
F5 C28 F6 107.3(3)
F5 C28 F4 107.3(3)
F6 C28 F4 106.3(2)
F5 C28 S2 113.3(2)
F6 C28 S2 111.7(2)
F4 C28 S2 110.6(2)

loop_
_geom_bond_atom_site_label_1
_geom_bond_atom_site_label_2
_geom_bond_distance
Ni1 N1 1.9767(18)
Ni1 N2 1.9848(18)
Ni1 N5 2.0363(18)
Ni1 N6 2.0655(19)
Ni1 N3 2.2567(19)
Ni1 N4 2.2605(18)
S1 O3 1.4338(17)
S1 O1 1.4395(18)
S1 O2 1.441(2)
S1 C27 1.818(2)
S2 O6 1.415(3)
S2 O4 1.424(3)
S2 O5 1.425(3)
S2 C28 1.817(3)
F1 C27 1.325(3)
F2 C27 1.331(3)
F3 C27 1.328(3)
F4 C28 1.340(3)
F5 C28 1.321(3)
F6 C28 1.331(3)
N1 C6 1.330(3)
N1 C2 1.337(3)
N2 C13 1.334(3)
N2 C9 1.341(3)
N3 C1 1.499(3)
N3 C14 1.501(3)
N3 C15 1.529(3)
N4 C8 1.496(3)
N4 C7 1.502(3)
N4 C19 1.524(3)
N5 C23 1.133(3)
N6 C25 1.138(3)
C1 C2 1.509(3)
C1 H1A 0.9900
C1 H1B 0.9900
C2 C3 1.385(3)
C3 C4 1.385(3)
C3 H3 0.9500
C4 C5 1.389(3)
C4 H4 0.9500
C5 C6 1.392(3)
C5 H5 0.9500
C6 C7 1.506(3)
C7 H7A 0.9900
C7 H7B 0.9900
C8 C9 1.512(3)
C8 H8A 0.9900
C8 H8B 0.9900
C9 C10 1.381(3)
C10 C11 1.380(4)
C10 H10 0.9500
C11 C12 1.391(3)
C11 H11 0.9500
C12 C13 1.385(3)
C12 H12 0.9500
C13 C14 1.511(3)
C14 H14A 0.9900
C14 H14B 0.9900
C15 C18 1.528(3)
C15 C16 1.534(3)
C15 C17 1.539(3)
C16 H16A 0.9800
C16 H16B 0.9800
C16 H16C 0.9800
C17 H17A 0.9800
C17 H17B 0.9800
C17 H17C 0.9800
C18 H18A 0.9800
C18 H18B 0.9800
C18 H18C 0.9800
C19 C22 1.526(3)
C19 C20 1.530(3)
C19 C21 1.537(3)
C20 H20A 0.9800
C20 H20B 0.9800
C20 H20C 0.9800
C21 H21A 0.9800
C21 H21B 0.9800
C21 H21C 0.9800
C22 H22A 0.9800
C22 H22B 0.9800
C22 H22C 0.9800
C23 C24 1.454(3)
C24 H24A 0.9800
C24 H24B 0.9800
C24 H24C 0.9800
C25 C26 1.448(3)
C26 H26A 0.9800
C26 H26B 0.9800
C26 H26C 0.9800

loop_
_geom_hbond_atom_site_label_D
_geom_hbond_atom_site_label_H
_geom_hbond_atom_site_label_A
_geom_hbond_distance_DH
_geom_hbond_distance_HA
_geom_hbond_distance_DA
_geom_hbond_angle_DHA
_geom_hbond_site_symmetry_A
C1 H1B O1 0.99 2.56 3.216(3) 123.4 3_565
C7 H7A S1 0.99 2.84 3.584(2) 132.6 2
C7 H7A O3 0.99 2.57 3.453(3) 148.5 2

loop_
_geom_torsion_atom_site_label_1
_geom_torsion_atom_site_label_2
_geom_torsion_atom_site_label_3
_geom_torsion_atom_site_label_4
_geom_torsion
N2 Ni1 N1 C6 77.81(17)
N6 Ni1 N1 C6 -104.59(17)
N3 Ni1 N1 C6 158.66(18)
N4 Ni1 N1 C6 -0.24(16)
N2 Ni1 N1 C2 -104.79(17)
N6 Ni1 N1 C2 72.81(17)
N3 Ni1 N1 C2 -23.94(16)
N4 Ni1 N1 C2 177.16(17)
N1 Ni1 N2 C13 73.90(16)
N5 Ni1 N2 C13 -108.30(16)
N3 Ni1 N2 C13 -4.23(15)
N4 Ni1 N2 C13 154.91(16)
N1 Ni1 N2 C9 -102.21(15)
N5 Ni1 N2 C9 75.59(16)
N3 Ni1 N2 C9 179.66(16)
N4 Ni1 N2 C9 -21.20(15)
N1 Ni1 N3 C1 34.35(12)
N2 Ni1 N3 C1 125.38(13)
N5 Ni1 N3 C1 -145.04(12)
N6 Ni1 N3 C1 -54.11(13)
N4 Ni1 N3 C1 80.47(17)
N1 Ni1 N3 C14 -77.13(13)
N2 Ni1 N3 C14 13.89(12)
N5 Ni1 N3 C14 103.47(13)
N6 Ni1 N3 C14 -165.60(12)
N4 Ni1 N3 C14 -31.0(2)
N1 Ni1 N3 C15 157.49(16)
N2 Ni1 N3 C15 -111.49(15)
N5 Ni1 N3 C15 -21.91(16)
N6 Ni1 N3 C15 69.02(15)
N4 Ni1 N3 C15 -156.40(14)
N1 Ni1 N4 C8 125.20(13)
N2 Ni1 N4 C8 34.20(12)
N5 Ni1 N4 C8 -56.19(13)
N6 Ni1 N4 C8 -147.23(12)
N3 Ni1 N4 C8 79.64(17)
N1 Ni1 N4 C7 13.22(13)
N2 Ni1 N4 C7 -77.78(13)
N5 Ni1 N4 C7 -168.17(13)
N6 Ni1 N4 C7 100.79(13)
N3 Ni1 N4 C7 -32.3(2)
N1 Ni1 N4 C19 -111.27(15)
N2 Ni1 N4 C19 157.72(15)
N5 Ni1 N4 C19 67.34(15)
N6 Ni1 N4 C19 -23.70(15)
N3 Ni1 N4 C19 -156.84(14)
C14 N3 C1 C2 68.6(2)
C15 N3 C1 C2 -169.85(18)
Ni1 N3 C1 C2 -40.81(19)
C6 N1 C2 C3 2.4(3)
Ni1 N1 C2 C3 -174.98(16)
C6 N1 C2 C1 -176.48(19)
Ni1 N1 C2 C1 6.2(2)
N3 C1 C2 N1 27.4(3)
N3 C1 C2 C3 -151.4(2)
N1 C2 C3 C4 2.1(3)
C1 C2 C3 C4 -179.2(2)
C2 C3 C4 C5 -3.6(3)
C3 C4 C5 C6 0.8(3)
C2 N1 C6 C5 -5.3(3)
Ni1 N1 C6 C5 172.02(16)
C2 N1 C6 C7 168.9(2)
Ni1 N1 C6 C7 -13.8(3)
C4 C5 C6 N1 3.6(3)
C4 C5 C6 C7 -170.1(2)
C8 N4 C7 C6 -130.22(19)
C19 N4 C7 C6 107.7(2)
Ni1 N4 C7 C6 -23.5(2)
N1 C6 C7 N4 26.3(3)
C5 C6 C7 N4 -159.7(2)
C7 N4 C8 C9 66.2(2)
C19 N4 C8 C9 -172.50(16)
Ni1 N4 C8 C9 -42.72(17)
C13 N2 C9 C10 3.2(3)
Ni1 N2 C9 C10 179.21(15)
C13 N2 C9 C8 -174.40(18)
Ni1 N2 C9 C8 1.6(2)
N4 C8 C9 N2 31.4(2)
N4 C8 C9 C10 -146.0(2)
N2 C9 C10 C11 0.5(3)
C8 C9 C10 C11 177.8(2)
C9 C10 C11 C12 -2.7(3)
C10 C11 C12 C13 1.4(3)
C9 N2 C13 C12 -4.5(3)
Ni1 N2 C13 C12 179.47(15)
C9 N2 C13 C14 168.71(18)
Ni1 N2 C13 C14 -7.3(2)
C11 C12 C13 N2 2.2(3)
C11 C12 C13 C14 -170.6(2)
C1 N3 C14 C13 -128.04(18)
C15 N3 C14 C13 109.87(19)
Ni1 N3 C14 C13 -21.38(19)
N2 C13 C14 N3 20.6(3)
C12 C13 C14 N3 -166.24(19)
C1 N3 C15 C18 70.0(2)
C14 N3 C15 C18 -170.37(17)
Ni1 N3 C15 C18 -47.8(2)
C1 N3 C15 C16 -171.41(18)
C14 N3 C15 C16 -51.8(2)
Ni1 N3 C15 C16 70.8(2)
C1 N3 C15 C17 -50.5(2)
C14 N3 C15 C17 69.1(2)
Ni1 N3 C15 C17 -168.33(14)
C8 N4 C19 C22 70.9(2)
C7 N4 C19 C22 -169.08(17)
Ni1 N4 C19 C22 -47.5(2)
C8 N4 C19 C20 -171.00(16)
C7 N4 C19 C20 -51.0(2)
Ni1 N4 C19 C20 70.65(19)
C8 N4 C19 C21 -49.7(2)
C7 N4 C19 C21 70.3(2)
Ni1 N4 C19 C21 -168.06(13)
O3 S1 C27 F1 177.97(18)
O1 S1 C27 F1 -62.0(2)
O2 S1 C27 F1 58.4(2)
O3 S1 C27 F3 -62.2(2)
O1 S1 C27 F3 57.8(2)
O2 S1 C27 F3 178.25(18)
O3 S1 C27 F2 58.1(2)
O1 S1 C27 F2 178.11(19)
O2 S1 C27 F2 -61.5(2)
O6 S2 C28 F5 -174.9(3)
O4 S2 C28 F5 66.9(3)
O5 S2 C28 F5 -51.7(3)
O6 S2 C28 F6 63.9(2)
O4 S2 C28 F6 -54.3(2)
O5 S2 C28 F6 -173.0(2)
O6 S2 C28 F4 -54.3(2)
O4 S2 C28 F4 -172.5(2)
O5 S2 C28 F4 68.8(3)
